data_4034055
loop_
_publ_author_name
'Hajra, Saumen'
'Hazra, Atanu'
'Abu Saleh, S. K.'

_publ_section_title
;
 One-Pot Synthesis of Enantiopure
 Spiro[3,4-dihydrobenzo[<i>b</i>][1,4]oxazine-2,3'-oxindole] via Regio-
 and Stereoselective Tandem Ring Opening/Cyclization of Spiroaziridine
 Oxindoles with Bromophenols.
;
_journal_issue 16
_journal_name_full 'The Journal of organic chemistry'
_journal_page_first 10412
_journal_page_last 10421
_journal_paper_doi 10.1021/acs.joc.9b01611
_journal_volume 84
_journal_year 2019
_chemical_formula_moiety 'C21 H23 Cl N2 O4 S'
_chemical_formula_sum 'C21 H23 Cl N2 O4 S'
_chemical_formula_weight 434.92
_space_group_crystal_system monoclinic
_space_group_IT_number 14
_space_group_name_Hall '-P 2ybc'
_space_group_name_H-M_alt 'P 1 21/c 1'
_atom_sites_solution_hydrogens geom
_audit_creation_date 2019-05-19
_audit_creation_method
;
Olex2 1.2
(compiled 2018.05.29 svn.r3508 for OlexSys, GUI svn.r5506)
;
_cell_angle_alpha 90
_cell_angle_beta 103.731(3)
_cell_angle_gamma 90
_cell_formula_units_Z 4
_cell_length_a 9.0240(9)
_cell_length_b 13.3762(13)
_cell_length_c 18.311(2)
_cell_measurement_reflns_used 46529
_cell_measurement_temperature 273.0(2)
_cell_measurement_theta_max 24.995
_cell_measurement_theta_min 2.323
_cell_volume 2147.1(4)
_computing_molecular_graphics 'Olex2 (Dolomanov et al., 2009)'
_computing_publication_material 'Olex2 (Dolomanov et al., 2009)'
_computing_structure_refinement 'ShelXL (Sheldrick, 2015)'
_computing_structure_solution 'SHELXT 2014/5 (Sheldrick, 2014)'
_diffrn_ambient_temperature 273.0(2)
_diffrn_measured_fraction_theta_full 0.980
_diffrn_measured_fraction_theta_max 0.980
_diffrn_measurement_device_type 'Bruker APEX-II CCD'
_diffrn_measurement_method '\ w scan'
_diffrn_radiation_type MoK\a
_diffrn_radiation_wavelength 0.71073
_diffrn_reflns_av_R_equivalents 0.0213
_diffrn_reflns_av_unetI/netI 0.0088
_diffrn_reflns_Laue_measured_fraction_full 0.980
_diffrn_reflns_Laue_measured_fraction_max 0.980
_diffrn_reflns_limit_h_max 10
_diffrn_reflns_limit_h_min -10
_diffrn_reflns_limit_k_max 15
_diffrn_reflns_limit_k_min -15
_diffrn_reflns_limit_l_max 21
_diffrn_reflns_limit_l_min -21
_diffrn_reflns_number 46529
_diffrn_reflns_point_group_measured_fraction_full 0.980
_diffrn_reflns_point_group_measured_fraction_max 0.980
_diffrn_reflns_theta_full 24.995
_diffrn_reflns_theta_max 24.995
_diffrn_reflns_theta_min 2.323
_exptl_absorpt_coefficient_mu 0.305
_exptl_absorpt_correction_T_max 0.7461
_exptl_absorpt_correction_T_min 0.6434
_exptl_absorpt_correction_type multi-scan
_exptl_absorpt_process_details
'SADABS-2016/2 (Bruker,2016/2) was used for absorption correction. wR2(int) was 0.1707 before and 0.0740 after correction. The Ratio of minimum to maximum transmission is 0.8624. The \l/2 correction factor is Not present.'
_exptl_crystal_colour 'clear light yellow'
_exptl_crystal_colour_lustre clear
_exptl_crystal_colour_modifier light
_exptl_crystal_colour_primary yellow
_exptl_crystal_density_diffrn 1.345
_exptl_crystal_description block
_exptl_crystal_F_000 912
_exptl_crystal_size_max 0.28
_exptl_crystal_size_mid 0.25
_exptl_crystal_size_min 0.2
_refine_diff_density_max 0.396
_refine_diff_density_min -0.415
_refine_diff_density_rms 0.033
_refine_ls_extinction_method none
_refine_ls_goodness_of_fit_ref 1.037
_refine_ls_hydrogen_treatment constr
_refine_ls_matrix_type full
_refine_ls_number_parameters 267
_refine_ls_number_reflns 3705
_refine_ls_number_restraints 0
_refine_ls_restrained_S_all 1.037
_refine_ls_R_factor_all 0.0421
_refine_ls_R_factor_gt 0.0405
_refine_ls_shift/su_max 0.001
_refine_ls_shift/su_mean 0.000
_refine_ls_structure_factor_coef Fsqd
_refine_ls_weighting_details 'w=1/[\s^2^(Fo^2^)+(0.0482P)^2^+1.0630P] where P=(Fo^2^+2Fc^2^)/3'
_refine_ls_weighting_scheme calc
_refine_ls_wR_factor_gt 0.1042
_refine_ls_wR_factor_ref 0.1057
_reflns_Friedel_coverage 0.000
_reflns_number_gt 3518
_reflns_number_total 3705
_reflns_threshold_expression 'I > 2\s(I)'
_cod_data_source_file jo9b01611_si_002.cif
_cod_data_source_block mono_p_a
_cod_original_cell_volume 2147.2(4)
_cod_database_code 4034055
_shelx_shelxl_version_number 2014/7
_shelx_space_group_comment
;
The symmetry employed for this shelxl refinement is uniquely defined
by the following loop, which should always be used as a source of
symmetry information in preference to the above space-group names.
They are only intended as comments.
;
_shelx_estimated_absorpt_t_max 0.942
_shelx_estimated_absorpt_t_min 0.920
_olex2_refinement_description
;
1. Fixed Uiso
 At 1.2 times of:
  All C(H) groups, All C(H,H) groups
 At 1.5 times of:
  All C(H,H,H) groups
2.a Secondary CH2 refined with riding coordinates:
 C10(H10A,H10B)
2.b Aromatic/amide H refined with riding coordinates:
 C2(H2), C3(H3), C15(H15), C14(H14), C6(H6), C12(H12)
2.c Idealised Me refined as rotating group:
 C17(H17A,H17B,H17C), C9(H9A,H9B,H9C), C20(H20A,H20B,H20C), C21(H21A,H21B,
 H21C), C19(H19A,H19B,H19C)
;
_olex2_submission_special_instructions 'No special instructions were received'

loop_
_space_group_symop_operation_xyz
'x, y, z'
'-x, y+1/2, -z+1/2'
'-x, -y, -z'
'x, -y-1/2, z-1/2'

loop_
_atom_site_label
_atom_site_type_symbol
_atom_site_fract_x
_atom_site_fract_y
_atom_site_fract_z
_atom_site_U_iso_or_equiv
_atom_site_adp_type
_atom_site_occupancy
_atom_site_site_symmetry_order
_atom_site_calc_flag
_atom_site_refinement_flags_posn
Cl1 Cl 0.78637(7) 0.91056(5) 0.43317(4) 0.0748(2) Uani 1 1 d .
S2 S 0.59351(5) 0.45692(4) 0.72133(2) 0.04692(16) Uani 1 1 d .
O1 O 0.84812(15) 0.52861(9) 0.55942(8) 0.0488(3) Uani 1 1 d .
O2 O 0.95736(15) 0.50980(12) 0.72270(9) 0.0662(4) Uani 1 1 d .
O4 O 0.66433(17) 0.53756(13) 0.76770(8) 0.0671(4) Uani 1 1 d .
N1 N 0.96554(17) 0.68126(13) 0.71292(8) 0.0502(4) Uani 1 1 d .
N2 N 0.61393(15) 0.47880(10) 0.63439(8) 0.0388(3) Uani 1 1 d .
O3 O 0.64100(18) 0.35689(12) 0.74003(8) 0.0659(4) Uani 1 1 d .
C2 C 0.9248(2) 0.89718(14) 0.58153(13) 0.0548(5) Uani 1 1 d .
H2 H 0.9523 0.9636 0.5777 0.066 Uiso 1 1 calc R
C3 C 0.9721(2) 0.84758(15) 0.64948(12) 0.0538(5) Uani 1 1 d .
H3 H 1.0320 0.8794 0.6914 0.065 Uiso 1 1 calc R
C4 C 0.92758(18) 0.74964(14) 0.65298(9) 0.0425(4) Uani 1 1 d .
C5 C 0.83784(18) 0.70197(13) 0.59048(9) 0.0393(4) Uani 1 1 d .
C7 C 0.80911(19) 0.59699(12) 0.61138(9) 0.0396(4) Uani 1 1 d .
C16 C 0.78628(19) 0.43397(13) 0.55616(10) 0.0412(4) Uani 1 1 d .
C15 C 0.8412(2) 0.36646(15) 0.51194(12) 0.0558(5) Uani 1 1 d .
H15 H 0.9172 0.3859 0.4884 0.067 Uiso 1 1 calc R
C14 C 0.7846(2) 0.27115(16) 0.50249(13) 0.0589(5) Uani 1 1 d .
H14 H 0.8225 0.2266 0.4724 0.071 Uiso 1 1 calc R
C13 C 0.6717(2) 0.24005(14) 0.53715(11) 0.0495(4) Uani 1 1 d .
C17 C 0.6100(3) 0.13472(17) 0.52729(16) 0.0749(7) Uani 1 1 d .
H17A H 0.5444 0.1236 0.5608 0.112 Uiso 1 1 calc GR
H17B H 0.6931 0.0881 0.5384 0.112 Uiso 1 1 calc GR
H17C H 0.5531 0.1255 0.4763 0.112 Uiso 1 1 calc GR
C9 C 1.0617(3) 0.7044(2) 0.78699(12) 0.0718(7) Uani 1 1 d .
H9A H 1.0760 0.6451 0.8174 0.108 Uiso 1 1 calc GR
H9B H 1.0134 0.7549 0.8105 0.108 Uiso 1 1 calc GR
H9C H 1.1589 0.7283 0.7817 0.108 Uiso 1 1 calc GR
C8 C 0.91842(19) 0.58727(15) 0.68981(10) 0.0464(4) Uani 1 1 d .
C1 C 0.8380(2) 0.84932(14) 0.51981(11) 0.0503(4) Uani 1 1 d .
C6 C 0.7920(2) 0.75108(14) 0.52344(10) 0.0458(4) Uani 1 1 d .
H6 H 0.7317 0.7195 0.4816 0.055 Uiso 1 1 calc R
C10 C 0.64247(18) 0.58161(13) 0.61454(10) 0.0401(4) Uani 1 1 d .
H10A H 0.6180 0.6268 0.6514 0.048 Uiso 1 1 calc R
H10B H 0.5764 0.5977 0.5660 0.048 Uiso 1 1 calc R
C11 C 0.67286(18) 0.40555(12) 0.59186(9) 0.0367(4) Uani 1 1 d .
C12 C 0.61701(19) 0.30832(13) 0.58122(10) 0.0417(4) Uani 1 1 d .
H12 H 0.5406 0.2886 0.6044 0.050 Uiso 1 1 calc R
C18 C 0.3898(2) 0.46791(19) 0.71556(12) 0.0633(6) Uani 1 1 d .
C20 C 0.3736(4) 0.4455(3) 0.79506(18) 0.1074(11) Uani 1 1 d .
H20A H 0.2678 0.4476 0.7961 0.161 Uiso 1 1 calc GR
H20B H 0.4289 0.4945 0.8292 0.161 Uiso 1 1 calc GR
H20C H 0.4140 0.3802 0.8099 0.161 Uiso 1 1 calc GR
C21 C 0.3030(3) 0.3940(3) 0.65920(19) 0.0982(11) Uani 1 1 d .
H21A H 0.1958 0.4003 0.6563 0.147 Uiso 1 1 calc GR
H21B H 0.3356 0.3274 0.6747 0.147 Uiso 1 1 calc GR
H21C H 0.3222 0.4072 0.6108 0.147 Uiso 1 1 calc GR
C19 C 0.3397(3) 0.5744(2) 0.69248(19) 0.0917(9) Uani 1 1 d .
H19A H 0.3516 0.5868 0.6426 0.137 Uiso 1 1 calc GR
H19B H 0.4013 0.6206 0.7268 0.137 Uiso 1 1 calc GR
H19C H 0.2345 0.5827 0.6935 0.137 Uiso 1 1 calc GR

loop_
_atom_site_aniso_label
_atom_site_aniso_U_11
_atom_site_aniso_U_22
_atom_site_aniso_U_33
_atom_site_aniso_U_23
_atom_site_aniso_U_13
_atom_site_aniso_U_12
Cl1 0.0815(4) 0.0697(4) 0.0732(4) 0.0292(3) 0.0185(3) -0.0046(3)
S2 0.0390(2) 0.0692(3) 0.0341(2) -0.0063(2) 0.01180(18) -0.0079(2)
O1 0.0528(7) 0.0429(7) 0.0599(8) -0.0049(6) 0.0318(6) -0.0064(5)
O2 0.0456(7) 0.0753(10) 0.0743(10) 0.0328(8) 0.0072(7) 0.0034(7)
O4 0.0582(8) 0.0993(12) 0.0435(7) -0.0245(7) 0.0118(6) -0.0227(8)
N1 0.0414(8) 0.0675(10) 0.0386(8) -0.0013(7) 0.0030(6) -0.0026(7)
N2 0.0361(7) 0.0448(8) 0.0384(7) -0.0045(6) 0.0148(6) -0.0020(6)
O3 0.0741(10) 0.0765(10) 0.0504(8) 0.0156(7) 0.0212(7) 0.0046(8)
C2 0.0529(11) 0.0400(10) 0.0747(14) -0.0059(9) 0.0213(10) -0.0051(8)
C3 0.0474(10) 0.0529(11) 0.0604(12) -0.0217(9) 0.0113(9) -0.0067(8)
C4 0.0362(8) 0.0506(10) 0.0407(9) -0.0068(7) 0.0093(7) 0.0010(7)
C5 0.0365(8) 0.0413(9) 0.0400(9) -0.0036(7) 0.0089(7) -0.0024(7)
C7 0.0376(8) 0.0418(9) 0.0400(9) -0.0008(7) 0.0103(7) -0.0011(7)
C16 0.0411(9) 0.0413(9) 0.0445(9) -0.0007(7) 0.0165(7) -0.0001(7)
C15 0.0594(12) 0.0537(11) 0.0649(12) -0.0054(9) 0.0357(10) 0.0007(9)
C14 0.0642(12) 0.0523(11) 0.0671(13) -0.0125(10) 0.0293(10) 0.0062(9)
C13 0.0505(10) 0.0426(10) 0.0541(11) -0.0035(8) 0.0098(8) 0.0016(8)
C17 0.0799(16) 0.0498(12) 0.0972(18) -0.0147(12) 0.0251(14) -0.0076(11)
C9 0.0600(13) 0.1063(19) 0.0414(11) -0.0082(11) -0.0036(9) -0.0017(12)
C8 0.0302(8) 0.0616(12) 0.0481(10) 0.0113(9) 0.0106(7) 0.0017(8)
C1 0.0501(10) 0.0460(10) 0.0566(11) 0.0070(9) 0.0164(9) -0.0010(8)
C6 0.0460(9) 0.0479(10) 0.0415(9) -0.0022(8) 0.0068(7) -0.0051(8)
C10 0.0354(8) 0.0439(9) 0.0406(9) -0.0041(7) 0.0081(7) 0.0019(7)
C11 0.0335(8) 0.0437(9) 0.0333(8) -0.0009(7) 0.0085(6) 0.0018(7)
C12 0.0366(8) 0.0464(10) 0.0421(9) 0.0013(7) 0.0089(7) -0.0033(7)
C18 0.0423(10) 0.0971(17) 0.0582(12) -0.0232(11) 0.0270(9) -0.0168(10)
C20 0.094(2) 0.166(3) 0.0831(19) -0.016(2) 0.0628(17) -0.026(2)
C21 0.0492(13) 0.137(3) 0.115(2) -0.056(2) 0.0315(14) -0.0341(15)
C19 0.0526(13) 0.111(2) 0.120(2) -0.0161(18) 0.0375(15) 0.0133(14)

loop_
_atom_type_symbol
_atom_type_description
_atom_type_scat_dispersion_real
_atom_type_scat_dispersion_imag
_atom_type_scat_source
C C 0.0033 0.0016 'International Tables Vol C Tables 4.2.6.8 and 6.1.1.4'
H H 0.0000 0.0000 'International Tables Vol C Tables 4.2.6.8 and 6.1.1.4'
Cl Cl 0.1484 0.1585 'International Tables Vol C Tables 4.2.6.8 and 6.1.1.4'
N N 0.0061 0.0033 'International Tables Vol C Tables 4.2.6.8 and 6.1.1.4'
O O 0.0106 0.0060 'International Tables Vol C Tables 4.2.6.8 and 6.1.1.4'
S S 0.1246 0.1234 'International Tables Vol C Tables 4.2.6.8 and 6.1.1.4'

loop_
_geom_angle_atom_site_label_1
_geom_angle_atom_site_label_2
_geom_angle_atom_site_label_3
_geom_angle
O4 S2 N2 107.43(8)
O4 S2 C18 106.07(10)
N2 S2 C18 105.57(9)
O3 S2 O4 120.09(10)
O3 S2 N2 107.40(8)
O3 S2 C18 109.40(11)
C16 O1 C7 117.20(13)
C4 N1 C9 124.63(18)
C8 N1 C4 110.94(15)
C8 N1 C9 123.86(18)
C10 N2 S2 117.88(11)
C11 N2 S2 122.55(12)
C11 N2 C10 113.53(13)
C3 C2 H2 119.6
C1 C2 H2 119.6
C1 C2 C3 120.71(18)
C2 C3 H3 121.1
C4 C3 C2 117.82(17)
C4 C3 H3 121.1
C3 C4 N1 129.45(17)
C3 C4 C5 121.19(17)
C5 C4 N1 109.29(16)
C4 C5 C7 108.83(15)
C6 C5 C4 120.79(17)
C6 C5 C7 130.37(16)
O1 C7 C5 110.32(13)
O1 C7 C8 111.30(14)
O1 C7 C10 109.86(13)
C5 C7 C8 101.90(14)
C5 C7 C10 111.55(14)
C10 C7 C8 111.71(14)
O1 C16 C15 115.33(15)
O1 C16 C11 124.45(15)
C15 C16 C11 120.19(17)
C16 C15 H15 119.7
C14 C15 C16 120.54(18)
C14 C15 H15 119.7
C15 C14 H14 119.5
C15 C14 C13 120.95(18)
C13 C14 H14 119.5
C14 C13 C17 121.04(18)
C12 C13 C14 118.12(17)
C12 C13 C17 120.84(18)
C13 C17 H17A 109.5
C13 C17 H17B 109.5
C13 C17 H17C 109.5
H17A C17 H17B 109.5
H17A C17 H17C 109.5
H17B C17 H17C 109.5
N1 C9 H9A 109.5
N1 C9 H9B 109.5
N1 C9 H9C 109.5
H9A C9 H9B 109.5
H9A C9 H9C 109.5
H9B C9 H9C 109.5
O2 C8 N1 127.19(18)
O2 C8 C7 125.62(18)
N1 C8 C7 107.15(15)
C2 C1 Cl1 120.42(15)
C2 C1 C6 121.51(18)
C6 C1 Cl1 118.05(15)
C5 C6 C1 117.97(17)
C5 C6 H6 121.0
C1 C6 H6 121.0
N2 C10 C7 111.61(13)
N2 C10 H10A 109.3
N2 C10 H10B 109.3
C7 C10 H10A 109.3
C7 C10 H10B 109.3
H10A C10 H10B 108.0
C16 C11 N2 118.58(15)
C12 C11 N2 123.18(14)
C12 C11 C16 118.15(15)
C13 C12 C11 122.04(16)
C13 C12 H12 119.0
C11 C12 H12 119.0
C20 C18 S2 104.61(19)
C21 C18 S2 109.88(15)
C21 C18 C20 111.8(2)
C21 C18 C19 110.6(2)
C19 C18 S2 108.70(15)
C19 C18 C20 111.0(2)
C18 C20 H20A 109.5
C18 C20 H20B 109.5
C18 C20 H20C 109.5
H20A C20 H20B 109.5
H20A C20 H20C 109.5
H20B C20 H20C 109.5
C18 C21 H21A 109.5
C18 C21 H21B 109.5
C18 C21 H21C 109.5
H21A C21 H21B 109.5
H21A C21 H21C 109.5
H21B C21 H21C 109.5
C18 C19 H19A 109.5
C18 C19 H19B 109.5
C18 C19 H19C 109.5
H19A C19 H19B 109.5
H19A C19 H19C 109.5
H19B C19 H19C 109.5

loop_
_geom_bond_atom_site_label_1
_geom_bond_atom_site_label_2
_geom_bond_distance
Cl1 C1 1.748(2)
S2 O4 1.4266(15)
S2 N2 1.6714(14)
S2 O3 1.4218(17)
S2 C18 1.822(2)
O1 C7 1.423(2)
O1 C16 1.379(2)
O2 C8 1.208(2)
N1 C4 1.407(2)
N1 C9 1.459(2)
N1 C8 1.362(3)
N2 C10 1.461(2)
N2 C11 1.430(2)
C2 H2 0.9300
C2 C3 1.385(3)
C2 C1 1.371(3)
C3 H3 0.9300
C3 C4 1.376(3)
C4 C5 1.390(2)
C5 C7 1.494(2)
C5 C6 1.367(2)
C7 C8 1.543(2)
C7 C10 1.532(2)
C16 C15 1.381(3)
C16 C11 1.392(2)
C15 H15 0.9300
C15 C14 1.369(3)
C14 H14 0.9300
C14 C13 1.386(3)
C13 C17 1.510(3)
C13 C12 1.385(3)
C17 H17A 0.9600
C17 H17B 0.9600
C17 H17C 0.9600
C9 H9A 0.9600
C9 H9B 0.9600
C9 H9C 0.9600
C1 C6 1.384(3)
C6 H6 0.9300
C10 H10A 0.9700
C10 H10B 0.9700
C11 C12 1.392(2)
C12 H12 0.9300
C18 C20 1.527(3)
C18 C21 1.508(3)
C18 C19 1.523(4)
C20 H20A 0.9600
C20 H20B 0.9600
C20 H20C 0.9600
C21 H21A 0.9600
C21 H21B 0.9600
C21 H21C 0.9600
C19 H19A 0.9600
C19 H19B 0.9600
C19 H19C 0.9600

loop_
_geom_torsion_atom_site_label_1
_geom_torsion_atom_site_label_2
_geom_torsion_atom_site_label_3
_geom_torsion_atom_site_label_4
_geom_torsion
Cl1 C1 C6 C5 177.30(14)
S2 N2 C10 C7 105.41(14)
S2 N2 C11 C16 -132.23(14)
S2 N2 C11 C12 51.1(2)
O1 C7 C8 O2 -46.8(2)
O1 C7 C8 N1 131.11(15)
O1 C7 C10 N2 56.89(18)
O1 C16 C15 C14 -177.87(19)
O1 C16 C11 N2 0.7(3)
O1 C16 C11 C12 177.55(16)
O4 S2 N2 C10 -21.58(14)
O4 S2 N2 C11 129.26(14)
O4 S2 C18 C20 -67.3(2)
O4 S2 C18 C21 172.4(2)
O4 S2 C18 C19 51.32(19)
N1 C4 C5 C7 2.61(19)
N1 C4 C5 C6 -176.71(16)
N2 S2 C18 C20 178.83(19)
N2 S2 C18 C21 58.6(2)
N2 S2 C18 C19 -62.50(18)
N2 C11 C12 C13 177.21(16)
O3 S2 N2 C10 -152.05(12)
O3 S2 N2 C11 -1.21(15)
O3 S2 C18 C20 63.5(2)
O3 S2 C18 C21 -56.7(2)
O3 S2 C18 C19 -177.80(17)
C2 C3 C4 N1 176.35(17)
C2 C3 C4 C5 -0.1(3)
C2 C1 C6 C5 -1.1(3)
C3 C2 C1 Cl1 -176.95(15)
C3 C2 C1 C6 1.4(3)
C3 C4 C5 C7 179.73(16)
C3 C4 C5 C6 0.4(3)
C4 N1 C8 O2 164.95(18)
C4 N1 C8 C7 -12.93(19)
C4 C5 C7 O1 -127.89(15)
C4 C5 C7 C8 -9.60(17)
C4 C5 C7 C10 109.72(16)
C4 C5 C6 C1 0.2(3)
C5 C7 C8 O2 -164.39(17)
C5 C7 C8 N1 13.53(17)
C5 C7 C10 N2 179.55(13)
C7 O1 C16 C15 -172.46(16)
C7 O1 C16 C11 9.6(3)
C7 C5 C6 C1 -178.98(17)
C16 O1 C7 C5 -160.44(14)
C16 O1 C7 C8 87.21(18)
C16 O1 C7 C10 -37.1(2)
C16 C15 C14 C13 -0.2(3)
C16 C11 C12 C13 0.5(3)
C15 C16 C11 N2 -177.18(17)
C15 C16 C11 C12 -0.3(3)
C15 C14 C13 C17 -179.5(2)
C15 C14 C13 C12 0.4(3)
C14 C13 C12 C11 -0.6(3)
C17 C13 C12 C11 179.37(19)
C9 N1 C4 C3 1.7(3)
C9 N1 C4 C5 178.46(18)
C9 N1 C8 O2 -6.8(3)
C9 N1 C8 C7 175.37(17)
C8 N1 C4 C3 -169.97(18)
C8 N1 C4 C5 6.8(2)
C8 C7 C10 N2 -67.14(18)
C1 C2 C3 C4 -0.7(3)
C6 C5 C7 O1 51.4(2)
C6 C5 C7 C8 169.64(18)
C6 C5 C7 C10 -71.0(2)
C10 N2 C11 C16 19.8(2)
C10 N2 C11 C12 -156.90(15)
C10 C7 C8 O2 76.4(2)
C10 C7 C8 N1 -105.68(16)
C11 N2 C10 C7 -47.98(18)
C11 C16 C15 C14 0.2(3)
C18 S2 N2 C10 91.29(14)
C18 S2 N2 C11 -117.87(14)
